data_7053029
loop_
_publ_author_name
'Hong, Xu-Jia'
'Wang, Ming-Fang'
'Jia, Hong-Yang'
'Li, Wei-Xing'
'Li, Jing'
'Liu, Yi-Ting'
'Jin, Hong-Guang'
'Cai, Yue-Peng'

_publ_section_title
;
 Assemblies of several supramolecular networks containing
 quinoline-2,3-dicarboxylic acid
;
_journal_issue 4
_journal_name_full 'New Journal of Chemistry'
_journal_page_first 933
_journal_paper_doi 10.1039/c3nj40783g
_journal_volume 37
_journal_year 2013
_chemical_formula_moiety 'C22 H12 N2 O8 Zn'
_chemical_formula_sum 'C22 H12 N2 O8 Zn'
_chemical_formula_weight 497.71
_chemical_name_systematic
;

?

;
_space_group_IT_number 14
_symmetry_cell_setting monoclinic
_symmetry_space_group_name_Hall '-P 2yn'
_symmetry_space_group_name_H-M 'P 1 21/n 1'
_atom_sites_solution_hydrogens geom
_atom_sites_solution_primary direct
_atom_sites_solution_secondary difmap
_audit_creation_method SHELXL-97
_cell_angle_alpha 90.00
_cell_angle_beta 115.966(4)
_cell_angle_gamma 90.00
_cell_formula_units_Z 2
_cell_length_a 12.693(4)
_cell_length_b 5.7903(19)
_cell_length_c 13.581(5)
_cell_measurement_reflns_used 646
_cell_measurement_temperature 298(2)
_cell_measurement_theta_max 22.54
_cell_measurement_theta_min 2.93
_cell_volume 897.4(5)
_computing_cell_refinement 'Bruker SAINT'
_computing_data_collection 'Bruker APEX2'
_computing_data_reduction 'Bruker SAINT'
_computing_molecular_graphics 'Bruker SHELXTL'
_computing_publication_material 'Bruker SHELXTL'
_computing_structure_refinement 'SHELXL-97 (Sheldrick, 1997)'
_computing_structure_solution 'SHELXS-97 (Sheldrick, 1990)'
_diffrn_ambient_temperature 298(2)
_diffrn_measured_fraction_theta_full 0.993
_diffrn_measured_fraction_theta_max 0.993
_diffrn_measurement_device_type 'Bruker APEX-II CCD'
_diffrn_measurement_method '\f and \w scans'
_diffrn_radiation_monochromator graphite
_diffrn_radiation_source 'fine-focus sealed tube'
_diffrn_radiation_type MoK\a
_diffrn_radiation_wavelength 0.71073
_diffrn_reflns_av_R_equivalents 0.0583
_diffrn_reflns_av_sigmaI/netI 0.0767
_diffrn_reflns_limit_h_max 15
_diffrn_reflns_limit_h_min -12
_diffrn_reflns_limit_k_max 6
_diffrn_reflns_limit_k_min -6
_diffrn_reflns_limit_l_max 14
_diffrn_reflns_limit_l_min -16
_diffrn_reflns_number 4341
_diffrn_reflns_theta_full 25.20
_diffrn_reflns_theta_max 25.20
_diffrn_reflns_theta_min 1.83
_diffrn_standards_number 0
_exptl_absorpt_coefficient_mu 1.431
_exptl_absorpt_correction_T_max 0.8140
_exptl_absorpt_correction_T_min 0.7073
_exptl_absorpt_correction_type multi-scan
_exptl_absorpt_process_details 'SADABS (Sheldrick, 1996)'
_exptl_crystal_colour colorless
_exptl_crystal_density_diffrn 1.842
_exptl_crystal_density_method 'not measured'
_exptl_crystal_description block
_exptl_crystal_F_000 504
_exptl_crystal_size_max 0.26
_exptl_crystal_size_mid 0.22
_exptl_crystal_size_min 0.15
_refine_diff_density_max 0.397
_refine_diff_density_min -0.563
_refine_diff_density_rms 0.101
_refine_ls_extinction_method none
_refine_ls_goodness_of_fit_ref 1.090
_refine_ls_hydrogen_treatment constr
_refine_ls_matrix_type full
_refine_ls_number_parameters 152
_refine_ls_number_reflns 1609
_refine_ls_number_restraints 0
_refine_ls_restrained_S_all 1.090
_refine_ls_R_factor_all 0.0892
_refine_ls_R_factor_gt 0.0512
_refine_ls_shift/su_max 0.000
_refine_ls_shift/su_mean 0.000
_refine_ls_structure_factor_coef Fsqd
_refine_ls_weighting_details 'calc w=1/[\s^2^(Fo^2^)+(0.0492P)^2^+0.8633P] where P=(Fo^2^+2Fc^2^)/3'
_refine_ls_weighting_scheme calc
_refine_ls_wR_factor_gt 0.1146
_refine_ls_wR_factor_ref 0.1322
_reflns_number_gt 1054
_reflns_number_total 1609
_reflns_threshold_expression >2sigma(I)
_cod_data_source_file c3nj40783g.txt
_cod_data_source_block 2011051918_0m
_cod_depositor_comments
;
The following automatic conversions were performed:

'_symmetry_cell_setting' value 'Monoclinic' changed to 'monoclinic'
according to /home/saulius/struct/CIF-dictionaries/cif_core.dic
dictionary named 'cif_core.dic' version 2.4.2 from 2011-04-26.

Automatic conversion script
Id: cif_fix_values 1891 2012-01-12 08:04:46Z andrius 
;
_cod_original_sg_symbol_H-M P2(1)/n
_cod_database_code 7053029

loop_
_symmetry_equiv_pos_as_xyz
'x, y, z'
'-x+1/2, y+1/2, -z+1/2'
'-x, -y, -z'
'x-1/2, -y-1/2, z-1/2'

loop_
_atom_site_label
_atom_site_type_symbol
_atom_site_fract_x
_atom_site_fract_y
_atom_site_fract_z
_atom_site_U_iso_or_equiv
_atom_site_adp_type
_atom_site_occupancy
_atom_site_symmetry_multiplicity
_atom_site_calc_flag
_atom_site_refinement_flags
Zn1 Zn 1.0000 0.0000 1.0000 0.0290(3) Uani 1 2 d S
O1 O 0.9150(3) -0.2730(6) 0.9373(2) 0.0245(9) Uani 1 1 d .
O2 O 0.8331(3) -0.4821(6) 0.7856(2) 0.0244(8) Uani 1 1 d .
H2 H 0.8299 -0.5785 0.8284 0.037 Uiso 1 1 calc R
O3 O 0.6846(3) -0.2747(6) 0.5802(2) 0.0229(9) Uani 1 1 d .
O4 O 0.8115(3) -0.4356(7) 0.5286(3) 0.0355(11) Uani 1 1 d .
N1 N 0.9955(3) 0.0278(7) 0.8420(3) 0.0176(10) Uani 1 1 d .
C1 C 0.8858(4) -0.3086(10) 0.8372(4) 0.0206(12) Uani 1 1 d .
C2 C 0.9216(4) -0.1281(9) 0.7775(4) 0.0164(11) Uani 1 1 d .
C3 C 0.8839(4) -0.1405(9) 0.6633(3) 0.0179(11) Uani 1 1 d .
C4 C 0.7914(4) -0.3037(9) 0.5862(4) 0.0204(12) Uani 1 1 d .
C5 C 0.9311(4) 0.0150(10) 0.6184(4) 0.0238(12) Uani 1 1 d .
H5 H 0.9084 0.0114 0.5433 0.029 Uiso 1 1 calc R
C6 C 1.0133(4) 0.1802(10) 0.6829(4) 0.0217(12) Uani 1 1 d .
C7 C 1.0657(4) 0.3427(10) 0.6399(4) 0.0259(13) Uani 1 1 d .
H7 H 1.0479 0.3383 0.5659 0.031 Uiso 1 1 calc R
C8 C 1.1410(4) 0.5036(10) 0.7048(4) 0.0279(12) Uani 1 1 d .
H8 H 1.1753 0.6080 0.6755 0.033 Uiso 1 1 calc R
C9 C 1.1675(4) 0.5134(10) 0.8165(4) 0.0280(13) Uani 1 1 d .
H9 H 1.2174 0.6282 0.8600 0.034 Uiso 1 1 calc R
C10 C 1.1216(4) 0.3583(10) 0.8620(4) 0.0268(13) Uani 1 1 d .
H10 H 1.1423 0.3653 0.9367 0.032 Uiso 1 1 calc R
C11 C 1.0433(4) 0.1876(9) 0.7975(4) 0.0198(11) Uani 1 1 d .

loop_
_atom_site_aniso_label
_atom_site_aniso_U_11
_atom_site_aniso_U_22
_atom_site_aniso_U_33
_atom_site_aniso_U_23
_atom_site_aniso_U_13
_atom_site_aniso_U_12
Zn1 0.0362(5) 0.0287(6) 0.0211(5) -0.0006(4) 0.0117(4) -0.0059(5)
O1 0.036(2) 0.024(2) 0.0142(17) 0.0015(16) 0.0110(15) -0.0053(17)
O2 0.0327(19) 0.019(2) 0.0209(17) 0.0052(17) 0.0109(16) -0.0079(18)
O3 0.0187(19) 0.023(2) 0.0248(18) -0.0035(16) 0.0076(15) -0.0001(16)
O4 0.037(2) 0.046(3) 0.028(2) -0.0159(19) 0.0184(17) -0.0044(19)
N1 0.017(2) 0.021(3) 0.0138(19) 0.0018(19) 0.0050(16) 0.0023(19)
C1 0.015(2) 0.024(3) 0.023(3) 0.001(3) 0.008(2) 0.000(2)
C2 0.016(2) 0.018(3) 0.017(2) 0.003(2) 0.0076(19) 0.005(2)
C3 0.021(3) 0.015(3) 0.021(2) 0.002(2) 0.013(2) 0.003(2)
C4 0.028(3) 0.020(3) 0.014(2) 0.003(2) 0.009(2) -0.002(2)
C5 0.030(3) 0.028(3) 0.015(2) 0.001(3) 0.011(2) 0.005(3)
C6 0.026(3) 0.022(3) 0.019(2) 0.002(2) 0.011(2) 0.002(2)
C7 0.031(3) 0.033(4) 0.020(3) 0.003(3) 0.017(2) -0.003(3)
C8 0.031(3) 0.027(3) 0.031(3) 0.005(3) 0.019(2) -0.006(3)
C9 0.029(3) 0.030(3) 0.027(3) -0.006(3) 0.014(2) -0.014(3)
C10 0.032(3) 0.029(4) 0.021(3) -0.007(3) 0.013(2) -0.006(3)
C11 0.020(3) 0.023(3) 0.020(2) 0.000(2) 0.012(2) 0.003(2)

loop_
_atom_type_symbol
_atom_type_description
_atom_type_scat_dispersion_real
_atom_type_scat_dispersion_imag
_atom_type_scat_source
C C 0.0033 0.0016 'International Tables Vol C Tables 4.2.6.8 and 6.1.1.4'
H H 0.0000 0.0000 'International Tables Vol C Tables 4.2.6.8 and 6.1.1.4'
N N 0.0061 0.0033 'International Tables Vol C Tables 4.2.6.8 and 6.1.1.4'
O O 0.0106 0.0060 'International Tables Vol C Tables 4.2.6.8 and 6.1.1.4'
Zn Zn 0.2839 1.4301 'International Tables Vol C Tables 4.2.6.8 and 6.1.1.4'

loop_
_geom_angle_atom_site_label_1
_geom_angle_atom_site_label_2
_geom_angle_atom_site_label_3
_geom_angle
_geom_angle_site_symmetry_1
_geom_angle_site_symmetry_3
O1 Zn1 O1 180.0 3_757 .
O1 Zn1 N1 81.44(14) 3_757 3_757
O1 Zn1 N1 98.56(14) . 3_757
O1 Zn1 N1 98.56(14) 3_757 .
O1 Zn1 N1 81.44(14) . .
N1 Zn1 N1 180.000(1) 3_757 .
O1 Zn1 O3 89.93(13) 3_757 4_656
O1 Zn1 O3 90.07(13) . 4_656
N1 Zn1 O3 85.09(12) 3_757 4_656
N1 Zn1 O3 94.91(12) . 4_656
O1 Zn1 O3 90.07(13) 3_757 2_656
O1 Zn1 O3 89.93(13) . 2_656
N1 Zn1 O3 94.91(12) 3_757 2_656
N1 Zn1 O3 85.09(12) . 2_656
O3 Zn1 O3 180.000(1) 4_656 2_656
C1 O1 Zn1 117.6(3) . .
C1 O2 H2 109.5 . .
C4 O3 Zn1 134.5(3) . 2_646
C2 N1 C11 119.2(4) . .
C2 N1 Zn1 108.3(3) . .
C11 N1 Zn1 132.0(3) . .
O2 C1 O1 125.0(5) . .
O2 C1 C2 118.2(4) . .
O1 C1 C2 116.8(5) . .
N1 C2 C3 124.3(4) . .
N1 C2 C1 114.3(4) . .
C3 C2 C1 121.2(4) . .
C5 C3 C2 117.0(4) . .
C5 C3 C4 117.5(4) . .
C2 C3 C4 125.4(4) . .
O4 C4 O3 122.8(4) . .
O4 C4 C3 121.9(4) . .
O3 C4 C3 115.1(4) . .
C3 C5 C6 121.5(4) . .
C3 C5 H5 119.3 . .
C6 C5 H5 119.3 . .
C5 C6 C7 123.3(4) . .
C5 C6 C11 118.1(4) . .
C7 C6 C11 118.6(5) . .
C8 C7 C6 121.0(4) . .
C8 C7 H7 119.5 . .
C6 C7 H7 119.5 . .
C7 C8 C9 120.0(5) . .
C7 C8 H8 120.0 . .
C9 C8 H8 120.0 . .
C10 C9 C8 121.2(5) . .
C10 C9 H9 119.4 . .
C8 C9 H9 119.4 . .
C9 C10 C11 120.6(5) . .
C9 C10 H10 119.7 . .
C11 C10 H10 119.7 . .
N1 C11 C10 121.6(4) . .
N1 C11 C6 119.8(4) . .
C10 C11 C6 118.6(5) . .

loop_
_geom_bond_atom_site_label_1
_geom_bond_atom_site_label_2
_geom_bond_distance
_geom_bond_site_symmetry_2
Zn1 O1 1.893(3) 3_757
Zn1 O1 1.893(3) .
Zn1 N1 2.128(3) 3_757
Zn1 N1 2.128(3) .
Zn1 O3 2.478(3) 4_656
Zn1 O3 2.478(3) 2_656
O1 C1 1.259(5) .
O2 C1 1.239(6) .
O2 H2 0.8200 .
O3 C4 1.333(6) .
O3 Zn1 2.478(3) 2_646
O4 C4 1.198(6) .
N1 C2 1.320(6) .
N1 C11 1.383(6) .
C1 C2 1.509(7) .
C2 C3 1.411(6) .
C3 C5 1.365(7) .
C3 C4 1.514(7) .
C5 C6 1.404(7) .
C5 H5 0.9300 .
C6 C7 1.417(7) .
C6 C11 1.431(6) .
C7 C8 1.349(7) .
C7 H7 0.9300 .
C8 C9 1.403(7) .
C8 H8 0.9300 .
C9 C10 1.358(7) .
C9 H9 0.9300 .
C10 C11 1.404(7) .
C10 H10 0.9300 .

loop_
_geom_hbond_atom_site_label_D
_geom_hbond_atom_site_label_H
_geom_hbond_atom_site_label_A
_geom_hbond_distance_DH
_geom_hbond_distance_HA
_geom_hbond_distance_DA
_geom_hbond_angle_DHA
_geom_hbond_site_symmetry_A
O2 H2 O3 0.82 1.75 2.569(4) 176.3 2_646

loop_
_geom_torsion_atom_site_label_1
_geom_torsion_atom_site_label_2
_geom_torsion_atom_site_label_3
_geom_torsion_atom_site_label_4
_geom_torsion
_geom_torsion_site_symmetry_1
O1 Zn1 O1 C1 120(21) 3_757
N1 Zn1 O1 C1 174.4(3) 3_757
N1 Zn1 O1 C1 -5.6(3) .
O3 Zn1 O1 C1 -100.6(3) 4_656
O3 Zn1 O1 C1 79.4(3) 2_656
O1 Zn1 N1 C2 -169.3(3) 3_757
O1 Zn1 N1 C2 10.7(3) .
N1 Zn1 N1 C2 42(4) 3_757
O3 Zn1 N1 C2 100.1(3) 4_656
O3 Zn1 N1 C2 -79.9(3) 2_656
O1 Zn1 N1 C11 2.5(4) 3_757
O1 Zn1 N1 C11 -177.5(4) .
N1 Zn1 N1 C11 -147(4) 3_757
O3 Zn1 N1 C11 -88.1(4) 4_656
O3 Zn1 N1 C11 91.9(4) 2_656
Zn1 O1 C1 O2 177.8(4) .
Zn1 O1 C1 C2 -0.2(5) .
C11 N1 C2 C3 -2.0(7) .
Zn1 N1 C2 C3 171.0(4) .
C11 N1 C2 C1 173.6(4) .
Zn1 N1 C2 C1 -13.4(5) .
O2 C1 C2 N1 -167.9(4) .
O1 C1 C2 N1 10.2(6) .
O2 C1 C2 C3 7.9(7) .
O1 C1 C2 C3 -174.0(4) .
N1 C2 C3 C5 2.5(7) .
C1 C2 C3 C5 -172.8(4) .
N1 C2 C3 C4 -174.3(4) .
C1 C2 C3 C4 10.4(7) .
Zn1 O3 C4 O4 17.3(7) 2_646
Zn1 O3 C4 C3 -168.6(3) 2_646
C5 C3 C4 O4 60.1(7) .
C2 C3 C4 O4 -123.1(5) .
C5 C3 C4 O3 -114.1(5) .
C2 C3 C4 O3 62.7(6) .
C2 C3 C5 C6 -0.1(7) .
C4 C3 C5 C6 176.9(4) .
C3 C5 C6 C7 179.1(5) .
C3 C5 C6 C11 -2.4(7) .
C5 C6 C7 C8 177.5(5) .
C11 C6 C7 C8 -1.0(8) .
C6 C7 C8 C9 -0.7(8) .
C7 C8 C9 C10 2.2(8) .
C8 C9 C10 C11 -1.9(8) .
C2 N1 C11 C10 179.5(4) .
Zn1 N1 C11 C10 8.4(7) .
C2 N1 C11 C6 -0.8(7) .
Zn1 N1 C11 C6 -171.9(3) .
C9 C10 C11 N1 179.9(5) .
C9 C10 C11 C6 0.2(8) .
C5 C6 C11 N1 2.9(7) .
C7 C6 C11 N1 -178.5(4) .
C5 C6 C11 C10 -177.4(5) .
C7 C6 C11 C10 1.2(7) .
